data_7033740
loop_
_publ_author_name
'Sartoris, Rosana P.'
'Nascimento, Otaciro R.'
'Santana, Ricardo C.'
'Perec, Mireille'
'Baggio, Ricardo F.'
'Calvo, Rafael'

_publ_section_title
;
 Structure and magnetism of a binuclear Cu(II) pyrophosphate: transition
 to a 3D magnetic behaviour studied by single crystal EPR.
;
_journal_issue 10
_journal_name_full 'Dalton transactions (Cambridge, England : 2003)'
_journal_page_first 4732
_journal_page_last 4743
_journal_paper_doi 10.1039/c4dt03616f
_journal_volume 44
_journal_year 2015
_chemical_formula_moiety 'C20 H22 Cu2 N6 O9 P2, 2.5(H2 O)'
_chemical_formula_sum 'C20 H27 Cu2 N6 O11.5 P2'
_chemical_formula_weight 724.49
_space_group_crystal_system triclinic
_space_group_IT_number 2
_space_group_name_Hall '-P 1'
_space_group_name_H-M_alt 'P -1'
_symmetry_space_group_name_Hall '-P 1'
_symmetry_space_group_name_H-M 'P -1'
_atom_sites_solution_hydrogens mixed
_audit_creation_method SHELXL-2014/6
_cell_angle_alpha 82.343(4)
_cell_angle_beta 87.017(4)
_cell_angle_gamma 84.233(4)
_cell_formula_units_Z 2
_cell_length_a 7.6495(17)
_cell_length_b 9.511(2)
_cell_length_c 18.497(4)
_cell_measurement_reflns_used 4877
_cell_measurement_temperature 294(2)
_cell_measurement_theta_max 26.43
_cell_measurement_theta_min 3.12
_cell_volume 1326.0(5)
_computing_cell_refinement 'CrysAlisPro '
_computing_data_collection 'CrysAlisPro (Oxford Diffraction, 2009)'
_computing_data_reduction 'CrysAlisPro '
_computing_molecular_graphics 'SHELXTL   (Sheldrick, 2008)'
_computing_publication_material 'SHELXL97, PLATON (Spek, 2003)'
_computing_structure_refinement 'SHELXL97 (Sheldrick, 2008)'
_computing_structure_solution 'SHELXS97 (Sheldrick, 2008)'
_diffrn_ambient_temperature 294(2)
_diffrn_measured_fraction_theta_full 0.992
_diffrn_measured_fraction_theta_max 0.892
_diffrn_measurement_device_type 'Oxford Diffraction Gemini CCD S Ultra'
_diffrn_measurement_method '\w scans, thick slices'
_diffrn_radiation_type MoK\a
_diffrn_radiation_wavelength 0.71073
_diffrn_reflns_av_R_equivalents 0.0276
_diffrn_reflns_av_unetI/netI 0.0495
_diffrn_reflns_Laue_measured_fraction_full 0.992
_diffrn_reflns_Laue_measured_fraction_max 0.892
_diffrn_reflns_limit_h_max 9
_diffrn_reflns_limit_h_min -9
_diffrn_reflns_limit_k_max 11
_diffrn_reflns_limit_k_min -12
_diffrn_reflns_limit_l_max 23
_diffrn_reflns_limit_l_min -23
_diffrn_reflns_number 11108
_diffrn_reflns_point_group_measured_fraction_full 0.992
_diffrn_reflns_point_group_measured_fraction_max 0.892
_diffrn_reflns_theta_full 25.250
_diffrn_reflns_theta_max 27.896
_diffrn_reflns_theta_min 2.170
_exptl_absorpt_coefficient_mu 1.798
_exptl_absorpt_correction_T_max 0.88
_exptl_absorpt_correction_T_min 0.70
_exptl_absorpt_correction_type multi-scan
_exptl_absorpt_process_details 'CrysAlisPro, Oxford Diffraction (2009) '
_exptl_crystal_colour blue
_exptl_crystal_density_diffrn 1.815
_exptl_crystal_description prism
_exptl_crystal_F_000 738
_exptl_crystal_size_max 0.28
_exptl_crystal_size_mid 0.18
_exptl_crystal_size_min 0.10
_refine_diff_density_max 0.645
_refine_diff_density_min -0.461
_refine_diff_density_rms 0.103
_refine_ls_extinction_method none
_refine_ls_goodness_of_fit_ref 0.997
_refine_ls_hydrogen_treatment mixed
_refine_ls_matrix_type full
_refine_ls_number_parameters 430
_refine_ls_number_reflns 5657
_refine_ls_number_restraints 20
_refine_ls_restrained_S_all 0.996
_refine_ls_R_factor_all 0.0605
_refine_ls_R_factor_gt 0.0419
_refine_ls_shift/su_max 0.001
_refine_ls_shift/su_mean 0.000
_refine_ls_structure_factor_coef Fsqd
_refine_ls_weighting_details 'w=1/[\s^2^(Fo^2^)+(0.0502P)^2^+1.1806P] where P=(Fo^2^+2Fc^2^)/3'
_refine_ls_weighting_scheme calc
_refine_ls_wR_factor_gt 0.0929
_refine_ls_wR_factor_ref 0.1021
_reflns_Friedel_coverage 0.000
_reflns_number_gt 4400
_reflns_number_total 5657
_reflns_threshold_expression 'I > 2\s(I)'
_cod_data_source_file c4dt03616f3.cif
_cod_data_source_block Bpyam
_cod_depositor_comments 'Adding full bibliography for 7033740.cif.'
_cod_database_code 7033740
_shelx_space_group_comment
;
The symmetry employed for this shelxl refinement is uniquely defined
by the following loop, which should always be used as a source of
symmetry information in preference to the above space-group names.
They are only intended as comments.
;
_shelxl_version_number 2014/6

loop_
_space_group_symop_operation_xyz
'x, y, z'
'-x, -y, -z'

loop_
_atom_site_label
_atom_site_type_symbol
_atom_site_fract_x
_atom_site_fract_y
_atom_site_fract_z
_atom_site_U_iso_or_equiv
_atom_site_adp_type
_atom_site_occupancy
_atom_site_site_symmetry_order
_atom_site_calc_flag
_atom_site_refinement_flags_posn
_atom_site_refinement_flags_adp
_atom_site_refinement_flags_occupancy
_atom_site_disorder_assembly
_atom_site_disorder_group
Cu1 Cu 0.42664(5) 0.35591(4) 0.81126(2) 0.01449(11) Uani 1 1 d . . . . .
Cu2 Cu 0.67346(6) 0.07763(4) 0.61334(2) 0.01883(12) Uani 1 1 d . . . . .
P1 P 0.31006(11) 0.19424(9) 0.69002(5) 0.01480(19) Uani 1 1 d . . . . .
P2 P 0.57754(12) 0.05079(9) 0.77914(5) 0.01461(19) Uani 1 1 d . . . . .
O1 O 0.4395(3) 0.1909(3) 0.62561(12) 0.0183(5) Uani 1 1 d . . . . .
O2 O 0.3047(3) 0.3298(2) 0.72531(13) 0.0195(5) Uani 1 1 d . . . . .
O3 O 0.1304(3) 0.1564(3) 0.67396(13) 0.0188(5) Uani 1 1 d . . . . .
O4 O 0.3787(3) 0.0652(2) 0.75274(12) 0.0168(5) Uani 1 1 d . . . . .
O5 O 0.5856(3) -0.0599(2) 0.84485(13) 0.0198(5) Uani 1 1 d . . . . .
O6 O 0.6127(3) 0.2006(2) 0.79426(13) 0.0163(5) Uani 1 1 d . . . . .
O7 O 0.6950(3) 0.0070(2) 0.71547(12) 0.0189(5) Uani 1 1 d . . . . .
N1A N 0.5732(4) 0.4187(3) 0.88465(15) 0.0145(6) Uani 1 1 d . . . . .
N2A N 0.2606(4) 0.5302(3) 0.81826(15) 0.0155(6) Uani 1 1 d . . . . .
N3A N 0.4834(4) 0.6626(3) 0.84877(16) 0.0187(6) Uani 1 1 d D . . . .
H3NA H 0.506(5) 0.7476(18) 0.851(2) 0.022 Uiso 1 1 d D U . . .
N1B N 0.7002(4) 0.1649(3) 0.51083(15) 0.0188(6) Uani 1 1 d . . . . .
N2B N 0.7412(4) -0.1188(3) 0.58531(16) 0.0188(6) Uani 1 1 d . . . . .
N3B N 0.8207(4) -0.0437(3) 0.46174(15) 0.0189(6) Uani 1 1 d D . . . .
H3NB H 0.848(5) -0.077(4) 0.4218(12) 0.023 Uiso 1 1 d D U . . .
C1A C 0.6677(5) 0.3200(4) 0.92996(19) 0.0191(7) Uani 1 1 d . . . . .
H1A H 0.6614 0.2244 0.9253 0.023 Uiso 1 1 calc R U . . .
C2A C 0.7722(5) 0.3516(4) 0.9822(2) 0.0228(8) Uani 1 1 d . . . . .
H2A H 0.8373 0.2800 1.0114 0.027 Uiso 1 1 calc R U . . .
C3A C 0.7779(5) 0.4940(4) 0.99034(19) 0.0226(8) Uani 1 1 d . . . . .
H3A H 0.8454 0.5191 1.0262 0.027 Uiso 1 1 calc R U . . .
C4A C 0.6841(5) 0.5975(4) 0.94553(19) 0.0197(7) Uani 1 1 d . . . . .
H4A H 0.6894 0.6932 0.9498 0.024 Uiso 1 1 calc R U . . .
C5A C 0.5801(4) 0.5572(4) 0.89310(18) 0.0165(7) Uani 1 1 d . . . . .
C6A C 0.3121(5) 0.6566(4) 0.82950(18) 0.0168(7) Uani 1 1 d . . . . .
C7A C 0.1970(5) 0.7816(4) 0.82248(19) 0.0214(8) Uani 1 1 d . . . . .
H7A H 0.2363 0.8687 0.8284 0.026 Uiso 1 1 calc R U . . .
C8A C 0.0250(5) 0.7731(4) 0.8067(2) 0.0255(8) Uani 1 1 d . . . . .
H8A H -0.0532 0.8549 0.8012 0.031 Uiso 1 1 calc R U . . .
C9A C -0.0311(5) 0.6419(4) 0.79903(19) 0.0221(8) Uani 1 1 d . . . . .
H9A H -0.1480 0.6340 0.7900 0.026 Uiso 1 1 calc R U . . .
C10A C 0.0885(5) 0.5239(4) 0.80494(19) 0.0202(7) Uani 1 1 d . . . . .
H10A H 0.0505 0.4362 0.7996 0.024 Uiso 1 1 calc R U . . .
C1B C 0.6518(5) 0.3075(4) 0.4978(2) 0.0215(8) Uani 1 1 d . . . . .
H1B H 0.6027 0.3535 0.5364 0.026 Uiso 1 1 calc R U . . .
C2B C 0.6713(5) 0.3867(4) 0.4311(2) 0.0234(8) Uani 1 1 d . . . . .
H2B H 0.6364 0.4839 0.4247 0.028 Uiso 1 1 calc R U . . .
C3B C 0.7442(5) 0.3190(4) 0.3732(2) 0.0264(8) Uani 1 1 d . . . . .
H3B H 0.7612 0.3709 0.3275 0.032 Uiso 1 1 calc R U . . .
C4B C 0.7909(5) 0.1754(4) 0.38385(19) 0.0214(8) Uani 1 1 d . . . . .
H4B H 0.8371 0.1281 0.3452 0.026 Uiso 1 1 calc R U . . .
C5B C 0.7681(4) 0.0999(4) 0.45424(18) 0.0167(7) Uani 1 1 d . . . . .
C6B C 0.8015(5) -0.1501(4) 0.51938(19) 0.0178(7) Uani 1 1 d . . . . .
C7B C 0.8512(5) -0.2905(4) 0.5060(2) 0.0221(8) Uani 1 1 d . . . . .
H7B H 0.8960 -0.3087 0.4601 0.027 Uiso 1 1 calc R U . . .
C8B C 0.8335(5) -0.4005(4) 0.5606(2) 0.0249(8) Uani 1 1 d . . . . .
H8B H 0.8660 -0.4941 0.5525 0.030 Uiso 1 1 calc R U . . .
C9B C 0.7663(6) -0.3701(4) 0.6284(2) 0.0290(9) Uani 1 1 d . . . . .
H9B H 0.7501 -0.4430 0.6662 0.035 Uiso 1 1 calc R U . . .
C10B C 0.7245(6) -0.2315(4) 0.6385(2) 0.0275(9) Uani 1 1 d . . . . .
H10B H 0.6818 -0.2123 0.6845 0.033 Uiso 1 1 calc R U . . .
O1W O 0.2520(3) 0.2343(3) 0.89489(14) 0.0243(6) Uani 1 1 d D . . . .
H1WA H 0.174(4) 0.197(3) 0.8744(17) 0.029 Uiso 1 1 d D U . . .
H1WB H 0.281(5) 0.174(3) 0.9312(14) 0.029 Uiso 1 1 d D U . . .
O2W O 0.8032(3) 0.2709(3) 0.64685(14) 0.0248(6) Uani 1 1 d D . . . .
H2WA H 0.754(4) 0.280(4) 0.6886(10) 0.030 Uiso 1 1 d D U . . .
H2WB H 0.908(2) 0.237(4) 0.6561(18) 0.030 Uiso 1 1 d D U . . .
O3W O 0.9816(3) 0.1398(3) 0.82266(14) 0.0280(6) Uani 1 1 d D . . . .
H3WA H 0.8724(16) 0.164(4) 0.8200(18) 0.034 Uiso 1 1 d D U . . .
H3WB H 1.018(4) 0.126(4) 0.7800(10) 0.034 Uiso 1 1 d D U . . .
O4W O -0.0259(8) -0.0253(7) 0.9665(3) 0.0356(14) Uani 0.5 1 d D . P A -1
H4WA H -0.031(10) 0.019(8) 0.9235(19) 0.043 Uiso 0.5 1 d D U P B -1
H4WB H -0.132(4) -0.036(10) 0.980(4) 0.043 Uiso 0.5 1 d D U P C -1
O5W O 0.2608(8) 0.0617(6) 1.0280(3) 0.0273(12) Uani 0.5 1 d D . P D -1
H5WA H 0.276(10) 0.054(8) 1.0737(10) 0.033 Uiso 0.5 1 d D U P E -1
H5WB H 0.178(9) 0.010(8) 1.024(4) 0.033 Uiso 0.5 1 d D U P F -1
O6W O 0.6048(8) -0.0381(6) 0.9869(3) 0.0275(12) Uani 0.5 1 d D . P G -1
H6WA H 0.584(10) -0.047(9) 0.9430(16) 0.033 Uiso 0.5 1 d D U P H -1
H6WB H 0.505(6) -0.014(16) 1.006(4) 0.033 Uiso 0.5 1 d D U P I -1

loop_
_atom_site_aniso_label
_atom_site_aniso_U_11
_atom_site_aniso_U_22
_atom_site_aniso_U_33
_atom_site_aniso_U_23
_atom_site_aniso_U_13
_atom_site_aniso_U_12
Cu1 0.0162(2) 0.0133(2) 0.0143(2) -0.00349(16) -0.00254(16) 0.00000(16)
Cu2 0.0259(2) 0.0172(2) 0.0120(2) -0.00199(16) -0.00001(17) 0.00481(17)
P1 0.0155(4) 0.0171(4) 0.0120(4) -0.0030(3) -0.0023(3) -0.0001(3)
P2 0.0188(4) 0.0128(4) 0.0124(4) -0.0024(3) -0.0029(3) 0.0000(3)
O1 0.0166(12) 0.0232(13) 0.0137(12) -0.0002(10) -0.0011(10) 0.0021(10)
O2 0.0234(13) 0.0177(12) 0.0181(13) -0.0036(10) -0.0092(10) 0.0011(10)
O3 0.0169(12) 0.0232(13) 0.0175(12) -0.0065(10) -0.0032(10) -0.0011(10)
O4 0.0207(13) 0.0176(12) 0.0126(12) -0.0013(9) -0.0035(10) -0.0032(10)
O5 0.0270(14) 0.0168(12) 0.0152(12) -0.0003(10) -0.0053(10) -0.0005(10)
O6 0.0161(12) 0.0144(12) 0.0192(12) -0.0064(9) -0.0021(10) 0.0010(9)
O7 0.0247(13) 0.0176(12) 0.0133(12) -0.0022(10) -0.0022(10) 0.0040(10)
N1A 0.0138(14) 0.0157(14) 0.0140(14) -0.0031(11) -0.0002(11) 0.0006(11)
N2A 0.0183(15) 0.0161(14) 0.0119(14) -0.0013(11) -0.0021(11) -0.0001(11)
N3A 0.0240(16) 0.0103(14) 0.0227(16) -0.0029(12) -0.0039(13) -0.0032(12)
N1B 0.0225(16) 0.0188(15) 0.0143(15) -0.0023(12) -0.0017(12) 0.0030(12)
N2B 0.0240(16) 0.0170(15) 0.0160(15) -0.0045(12) -0.0008(12) -0.0018(12)
N3B 0.0272(17) 0.0182(15) 0.0114(14) -0.0051(12) 0.0003(12) 0.0008(12)
C1A 0.0211(18) 0.0175(17) 0.0183(18) -0.0036(14) -0.0006(14) 0.0015(14)
C2A 0.024(2) 0.0248(19) 0.0187(18) -0.0037(15) -0.0033(15) 0.0068(15)
C3A 0.0185(18) 0.036(2) 0.0151(17) -0.0074(16) -0.0025(14) -0.0048(16)
C4A 0.0202(18) 0.0201(18) 0.0208(18) -0.0080(14) 0.0011(14) -0.0054(14)
C5A 0.0150(17) 0.0177(17) 0.0164(17) -0.0014(14) 0.0022(13) -0.0026(13)
C6A 0.0217(18) 0.0161(17) 0.0119(16) 0.0011(13) 0.0012(13) -0.0029(14)
C7A 0.028(2) 0.0167(18) 0.0187(18) -0.0008(14) 0.0017(15) 0.0000(15)
C8A 0.023(2) 0.026(2) 0.024(2) 0.0002(16) 0.0018(16) 0.0091(16)
C9A 0.0153(17) 0.032(2) 0.0178(18) -0.0012(15) -0.0002(14) 0.0020(15)
C10A 0.0219(19) 0.0239(19) 0.0151(17) -0.0028(14) -0.0008(14) -0.0031(15)
C1B 0.0225(19) 0.0206(18) 0.0208(19) -0.0040(15) 0.0010(15) 0.0020(15)
C2B 0.027(2) 0.0187(18) 0.0224(19) 0.0000(15) -0.0001(16) 0.0019(15)
C3B 0.032(2) 0.027(2) 0.0187(19) 0.0037(16) -0.0007(16) -0.0055(17)
C4B 0.028(2) 0.0249(19) 0.0119(17) -0.0053(14) 0.0022(14) -0.0003(15)
C5B 0.0160(17) 0.0175(17) 0.0173(17) -0.0026(14) -0.0039(13) -0.0022(13)
C6B 0.0180(17) 0.0198(18) 0.0161(17) -0.0029(14) -0.0059(14) -0.0001(14)
C7B 0.026(2) 0.0203(18) 0.0198(18) -0.0041(15) -0.0054(15) 0.0033(15)
C8B 0.031(2) 0.0168(18) 0.028(2) -0.0063(15) -0.0056(17) 0.0006(15)
C9B 0.047(3) 0.0181(19) 0.021(2) 0.0003(15) -0.0016(18) -0.0032(17)
C10B 0.048(3) 0.0198(19) 0.0150(18) -0.0043(15) 0.0037(17) -0.0044(17)
O1W 0.0283(15) 0.0263(14) 0.0196(14) 0.0006(11) -0.0044(11) -0.0117(12)
O2W 0.0207(14) 0.0301(15) 0.0224(14) -0.0003(12) -0.0039(11) 0.0014(11)
O3W 0.0209(14) 0.0436(17) 0.0200(14) -0.0057(13) -0.0007(11) -0.0032(13)
O4W 0.030(3) 0.046(4) 0.030(3) 0.006(3) -0.004(3) -0.012(3)
O5W 0.039(4) 0.027(3) 0.017(3) 0.002(2) -0.007(3) -0.011(3)
O6W 0.028(3) 0.032(3) 0.022(3) -0.003(3) -0.003(2) 0.001(3)

loop_
_atom_type_symbol
_atom_type_description
_atom_type_scat_dispersion_real
_atom_type_scat_dispersion_imag
_atom_type_scat_source
C C 0.0033 0.0016 'International Tables Vol C Tables 4.2.6.8 and 6.1.1.4'
H H 0.0000 0.0000 'International Tables Vol C Tables 4.2.6.8 and 6.1.1.4'
N N 0.0061 0.0033 'International Tables Vol C Tables 4.2.6.8 and 6.1.1.4'
O O 0.0106 0.0060 'International Tables Vol C Tables 4.2.6.8 and 6.1.1.4'
P P 0.1023 0.0942 'International Tables Vol C Tables 4.2.6.8 and 6.1.1.4'
Cu Cu 0.3201 1.2651 'International Tables Vol C Tables 4.2.6.8 and 6.1.1.4'

loop_
_geom_angle_atom_site_label_1
_geom_angle_atom_site_label_2
_geom_angle_atom_site_label_3
_geom_angle
O2 Cu1 O6 92.03(10)
O2 Cu1 N1A 167.07(11)
O6 Cu1 N1A 90.06(10)
O2 Cu1 N2A 87.24(11)
O6 Cu1 N2A 171.67(11)
N1A Cu1 N2A 88.85(11)
O2 Cu1 O1W 97.25(10)
O6 Cu1 O1W 99.79(10)
N1A Cu1 O1W 94.96(10)
N2A Cu1 O1W 88.53(11)
O7 Cu2 N1B 167.83(12)
O7 Cu2 O1 95.53(10)
N1B Cu2 O1 91.41(11)
O7 Cu2 N2B 91.22(11)
N1B Cu2 N2B 91.42(12)
O1 Cu2 N2B 132.52(11)
O7 Cu2 O2W 82.70(10)
N1B Cu2 O2W 87.68(11)
O1 Cu2 O2W 87.32(10)
N2B Cu2 O2W 140.16(11)
O3 P1 O1 113.22(14)
O3 P1 O2 113.33(14)
O1 P1 O2 113.18(14)
O3 P1 O4 103.40(13)
O1 P1 O4 107.16(13)
O2 P1 O4 105.53(13)
O5 P2 O7 112.85(14)
O5 P2 O6 114.42(14)
O7 P2 O6 110.12(13)
O5 P2 O4 106.32(13)
O7 P2 O4 106.55(13)
O6 P2 O4 105.95(13)
P1 O1 Cu2 131.47(14)
P1 O2 Cu1 126.79(14)
P2 O4 P1 120.64(14)
P2 O6 Cu1 124.69(14)
P2 O7 Cu2 127.51(14)
C1A N1A C5A 117.4(3)
C1A N1A Cu1 119.4(2)
C5A N1A Cu1 123.1(2)
C6A N2A C10A 118.1(3)
C6A N2A Cu1 123.6(2)
C10A N2A Cu1 118.1(2)
C6A N3A C5A 125.2(3)
C6A N3A H3NA 112(3)
C5A N3A H3NA 116(3)
C5B N1B C1B 117.4(3)
C5B N1B Cu2 126.8(2)
C1B N1B Cu2 115.7(2)
C6B N2B C10B 116.5(3)
C6B N2B Cu2 126.4(2)
C10B N2B Cu2 117.1(2)
C5B N3B C6B 131.5(3)
C5B N3B H3NB 115(3)
C6B N3B H3NB 112(3)
N1A C1A C2A 124.1(3)
N1A C1A H1A 118.0
C2A C1A H1A 118.0
C1A C2A C3A 117.9(3)
C1A C2A H2A 121.1
C3A C2A H2A 121.1
C4A C3A C2A 119.9(3)
C4A C3A H3A 120.1
C2A C3A H3A 120.1
C3A C4A C5A 119.1(3)
C3A C4A H4A 120.4
C5A C4A H4A 120.4
N1A C5A N3A 119.7(3)
N1A C5A C4A 121.6(3)
N3A C5A C4A 118.7(3)
N2A C6A N3A 118.8(3)
N2A C6A C7A 121.9(3)
N3A C6A C7A 119.3(3)
C8A C7A C6A 118.7(3)
C8A C7A H7A 120.6
C6A C7A H7A 120.6
C7A C8A C9A 119.6(3)
C7A C8A H8A 120.2
C9A C8A H8A 120.2
C10A C9A C8A 118.9(3)
C10A C9A H9A 120.6
C8A C9A H9A 120.6
N2A C10A C9A 122.6(3)
N2A C10A H10A 118.7
C9A C10A H10A 118.7
N1B C1B C2B 123.6(3)
N1B C1B H1B 118.2
C2B C1B H1B 118.2
C1B C2B C3B 118.6(3)
C1B C2B H2B 120.7
C3B C2B H2B 120.7
C4B C3B C2B 119.4(3)
C4B C3B H3B 120.3
C2B C3B H3B 120.3
C3B C4B C5B 119.2(3)
C3B C4B H4B 120.4
C5B C4B H4B 120.4
N1B C5B N3B 121.8(3)
N1B C5B C4B 121.8(3)
N3B C5B C4B 116.4(3)
N2B C6B N3B 120.9(3)
N2B C6B C7B 122.1(3)
N3B C6B C7B 117.0(3)
C8B C7B C6B 119.7(3)
C8B C7B H7B 120.1
C6B C7B H7B 120.1
C7B C8B C9B 118.8(3)
C7B C8B H8B 120.6
C9B C8B H8B 120.6
C10B C9B C8B 118.7(3)
C10B C9B H9B 120.7
C8B C9B H9B 120.7
C9B C10B N2B 124.1(3)
C9B C10B H10B 117.9
N2B C10B H10B 117.9
Cu1 O1W H1WA 111(2)
Cu1 O1W H1WB 129(3)
H1WA O1W H1WB 105.1(16)
Cu2 O2W H2WA 103(3)
Cu2 O2W H2WB 104(3)
H2WA O2W H2WB 104.4(15)
H3WA O3W H3WB 106.0(16)
H4WA O4W H4WB 105.0(17)
H5WA O5W H5WB 105.0(17)
H6WA O6W H6WB 105.1(17)

loop_
_geom_bond_atom_site_label_1
_geom_bond_atom_site_label_2
_geom_bond_distance
Cu1 O2 1.940(2)
Cu1 O6 1.990(2)
Cu1 N1A 1.991(3)
Cu1 N2A 1.998(3)
Cu1 O1W 2.266(2)
Cu2 O7 1.928(2)
Cu2 N1B 1.975(3)
Cu2 O1 2.013(2)
Cu2 N2B 2.016(3)
Cu2 O2W 2.341(3)
P1 O3 1.509(2)
P1 O1 1.510(2)
P1 O2 1.517(2)
P1 O4 1.638(2)
P2 O5 1.498(2)
P2 O7 1.521(2)
P2 O6 1.540(2)
P2 O4 1.609(2)
N1A C1A 1.351(4)
N1A C5A 1.354(4)
N2A C6A 1.347(4)
N2A C10A 1.360(4)
N3A C6A 1.384(4)
N3A C5A 1.386(4)
N3A H3NA 0.851(10)
N1B C5B 1.341(4)
N1B C1B 1.363(4)
N2B C6B 1.342(4)
N2B C10B 1.367(5)
N3B C5B 1.375(4)
N3B C6B 1.381(4)
N3B H3NB 0.852(10)
C1A C2A 1.367(5)
C1A H1A 0.9300
C2A C3A 1.388(5)
C2A H2A 0.9300
C3A C4A 1.368(5)
C3A H3A 0.9300
C4A C5A 1.400(5)
C4A H4A 0.9300
C6A C7A 1.402(5)
C7A C8A 1.375(5)
C7A H7A 0.9300
C8A C9A 1.387(5)
C8A H8A 0.9300
C9A C10A 1.371(5)
C9A H9A 0.9300
C10A H10A 0.9300
C1B C2B 1.366(5)
C1B H1B 0.9300
C2B C3B 1.387(5)
C2B H2B 0.9300
C3B C4B 1.367(5)
C3B H3B 0.9300
C4B C5B 1.412(5)
C4B H4B 0.9300
C6B C7B 1.402(5)
C7B C8B 1.366(5)
C7B H7B 0.9300
C8B C9B 1.385(5)
C8B H8B 0.9300
C9B C10B 1.360(5)
C9B H9B 0.9300
C10B H10B 0.9300
O1W H1WA 0.850(10)
O1W H1WB 0.845(10)
O2W H2WA 0.852(10)
O2W H2WB 0.854(10)
O3W H3WA 0.845(10)
O3W H3WB 0.846(10)
O4W H4WA 0.851(10)
O4W H4WB 0.849(10)
O5W H5WA 0.851(10)
O5W H5WB 0.850(10)
O6W H6WA 0.850(10)
O6W H6WB 0.850(10)

loop_
_geom_hbond_atom_site_label_D
_geom_hbond_atom_site_label_H
_geom_hbond_atom_site_label_A
_geom_hbond_distance_DH
_geom_hbond_distance_HA
_geom_hbond_distance_DA
_geom_hbond_angle_DHA
_geom_hbond_site_symmetry_A
O2W H2WA O6 0.852(10) 2.26(2) 3.050(3) 154(4) .
O2W H2WB O3 0.854(10) 1.819(11) 2.672(3) 177(4) 1_655
N3B H3NB O3 0.852(10) 2.007(12) 2.851(4) 171(4) 2_656
N3A H3NA O5 0.851(10) 1.973(12) 2.818(4) 172(4) 1_565
C3B H3B Cg3 0.93 2.70 3.496(4) 144 2_665
O1W H1WA O3W 0.850(10) 1.958(11) 2.802(4) 172(3) 1_455
O1W H1WB O5W 0.845(10) 1.966(19) 2.771(6) 159(4) .
O1W H1WB O6W 0.845(10) 2.032(13) 2.866(6) 170(4) 2_657
O3W H3WA O6 0.845(10) 2.052(14) 2.884(3) 168(3) .
O3W H3WB O3 0.846(10) 2.095(16) 2.912(3) 162(4) 1_655
C4A H4A O5W 0.93 2.49 3.412(7) 172.1 2_667
O4W H4WA O3W 0.851(10) 2.059(15) 2.905(6) 173(8) 1_455
O5W H5WA O5 0.851(10) 1.90(3) 2.680(6) 153(7) 2_657
O6W H6WA O5 0.850(10) 1.836(19) 2.675(6) 169(8) .
